data_4305307
loop_
_publ_author_name
'Tomoyuki Akutagawa'
'Daisuke Sato'
'Hiroyuki Koshinaka'
'Masaaki Aonuma'
'Shin-ichiro Noro'
'Sadamu Takeda'
'Takayoshi Nakamura'

_publ_contact_author_email takuta@es.hokudai.ac.jp
_publ_contact_author_fax +81-11-706-4972
_publ_contact_author_name 'Tomoyuki Akutagawa'
_publ_contact_author_phone +81-11-706-2884
_publ_section_title
;
Solid-State Molecular Rotators of Anilinium and Adamantylammonium in
[Ni(dmit)2]- Salts with Diverse Magnetic Properties
;
_journal_name_full 'Inorganic Chemistry'
_journal_page_first 5951
_journal_page_last 5962
_journal_paper_doi 10.1021/ic800271m
_journal_volume 47
_journal_year 2008
_chemical_formula_moiety 'C36 H42 N Ni O6 S10 '
_chemical_formula_sum 'C36 H42 N Ni O6 S10'
_chemical_formula_weight 964.03
_space_group_IT_number 63
_symmetry_cell_setting orthorhombic
_symmetry_Int_Tables_number 63
_symmetry_space_group_name_Hall '-C 2c 2'
_symmetry_space_group_name_H-M 'C m c m'
_cell_angle_alpha 90.0000
_cell_angle_beta 90.0000
_cell_angle_gamma 90.0000
_cell_formula_units_Z 4
_cell_length_a 21.49(4)
_cell_length_b 9.091(15)
_cell_length_c 22.55(4)
_cell_measurement_reflns_used 425
_cell_measurement_temperature 296.1
_cell_measurement_theta_max 27.4
_cell_measurement_theta_min 3.9
_cell_volume 4405(13)
_computing_cell_refinement PROCESS-AUTO
_computing_data_collection PROCESS-AUTO
_computing_data_reduction CrystalStructure
_computing_publication_material 'CrystalStructure 3.8'
_computing_structure_refinement CRYSTALS
_computing_structure_solution SIR92
_diffrn_detector_area_resol_mean 10.00
_diffrn_measured_fraction_theta_full 0.994
_diffrn_measured_fraction_theta_max 0.994
_diffrn_measurement_device_type 'Rigaku RAXIS-RAPID'
_diffrn_measurement_method \w
_diffrn_radiation_type 'Mo K\a'
_diffrn_radiation_wavelength 0.71075
_diffrn_reflns_av_R_equivalents 0.050
_diffrn_reflns_limit_h_max 27
_diffrn_reflns_limit_h_min -27
_diffrn_reflns_limit_k_max 11
_diffrn_reflns_limit_k_min -11
_diffrn_reflns_limit_l_max 29
_diffrn_reflns_limit_l_min -29
_diffrn_reflns_number 20156
_diffrn_reflns_theta_full 27.43
_diffrn_reflns_theta_max 27.43
_exptl_absorpt_coefficient_mu 0.957
_exptl_absorpt_correction_T_max 0.826
_exptl_absorpt_correction_T_min 0.110
_exptl_absorpt_correction_type multi-scan
_exptl_absorpt_process_details
;
    Higashi, T. (1995). Program for Absorption Correction.
    Rigaku Corporation, Tokyo, Japan.
;
_exptl_crystal_colour black
_exptl_crystal_density_diffrn 1.453
_exptl_crystal_density_method 'not measured'
_exptl_crystal_description block
_exptl_crystal_F_000 2004.00
_exptl_crystal_size_max 0.30
_exptl_crystal_size_mid 0.30
_exptl_crystal_size_min 0.20
_refine_diff_density_max 0.37
_refine_diff_density_min -0.21
_refine_ls_extinction_method none
_refine_ls_goodness_of_fit_ref 0.947
_refine_ls_hydrogen_treatment refall
_refine_ls_number_parameters 158
_refine_ls_number_reflns 1583
_refine_ls_R_factor_gt 0.0376
_refine_ls_shift/su_max 0.0052
_refine_ls_structure_factor_coef Fsqd
_refine_ls_weighting_details
;
    Chebychev polynomial with 3 parameters (Carruthers & Watkin, 1979)
    16217.0000    22811.2000    7453.6400
;
_refine_ls_weighting_scheme calc
_refine_ls_wR_factor_ref 0.0742
_reflns_number_gt 1419
_reflns_number_total 2632
_reflns_threshold_expression F^2^>2.0\s(F^2^)
_cod_data_source_file ic800271m-file004_3.cif
_cod_data_source_block '_salt_3'
_cod_original_cell_volume 4407(12)
_cod_original_formula_sum 'C36 H42 N Ni O6 S10 '
_cod_database_code 4305307

loop_
_symmetry_equiv_pos_site_id
_symmetry_equiv_pos_as_xyz
1 +X,+Y,+Z
2 -X,+Y,+Z
3 +X,-Y,1/2+Z
4 -X,-Y,1/2+Z
5 -X,-Y,-Z
6 +X,-Y,-Z
7 -X,+Y,1/2-Z
8 +X,+Y,1/2-Z
9 1/2+X,1/2+Y,+Z
10 1/2-X,1/2+Y,+Z
11 1/2+X,1/2-Y,1/2+Z
12 1/2-X,1/2-Y,1/2+Z
13 1/2-X,1/2-Y,-Z
14 1/2+X,1/2-Y,-Z
15 1/2-X,1/2+Y,1/2-Z
16 1/2+X,1/2+Y,1/2-Z

loop_
_atom_site_label
_atom_site_type_symbol
_atom_site_fract_x
_atom_site_fract_y
_atom_site_fract_z
_atom_site_U_iso_or_equiv
_atom_site_adp_type
_atom_site_occupancy
_atom_site_symmetry_multiplicity
_atom_site_calc_flag
_atom_site_refinement_flags
_atom_site_disorder_assembly
_atom_site_disorder_group
Ni(1) Ni 0.5000 0.5000 0.5000 0.04796(19) Uani 1.00 4 d S . .
S(1) S 0.16932(6) 0.5000 0.5000 0.0955(5) Uani 1.00 2 d S . .
S(2) S 0.29008(4) 0.62368(10) 0.54043(4) 0.0629(2) Uani 1.00 1 d . . .
S(3) S 0.43098(3) 0.63821(9) 0.54253(3) 0.0556(2) Uani 1.00 1 d . . .
O(1) O 0.5000 0.2260(4) 0.63201(14) 0.0731(10) Uani 1.00 2 d S . .
O(2) O 0.38522(12) 0.2329(2) 0.69258(10) 0.0729(7) Uani 1.00 1 d . . .
N(1) N 0.5000 0.3609(5) 0.7500 0.0546(14) Uani 1.00 4 d S . .
C(1) C 0.2459(2) 0.5000 0.5000 0.0645(12) Uani 1.00 2 d S . .
C(2) C 0.36296(12) 0.5591(3) 0.51855(12) 0.0488(7) Uani 1.00 1 d . . .
C(3) C 0.4451(2) 0.1573(5) 0.60975(17) 0.0833(13) Uani 1.00 1 d . . .
C(4) C 0.3904(2) 0.2403(5) 0.62870(17) 0.0845(14) Uani 1.00 1 d . . .
C(5) C 0.33409(18) 0.2953(4) 0.7189(2) 0.0813(12) Uani 1.00 1 d . . .
C(6) C 0.2845(2) 0.3580(5) 0.6879(2) 0.1164(19) Uani 1.00 1 d . . .
C(7) C 0.2352(2) 0.4213(5) 0.7204(3) 0.149(2) Uani 1.00 1 d . . .
C(8) C 0.5000 0.5274(6) 0.7500 0.0485(15) Uani 1.00 4 d S . .
C(9) C 0.5582(3) 0.5845(7) 0.7846(3) 0.075(2) Uani 0.50 1 d P . .
C(10) C 0.5000 0.5784(10) 0.8129(3) 0.069(3) Uani 0.50 2 d SP . .
C(11) C 0.5583(2) 0.7802(6) 0.78256(19) 0.1007(15) Uani 1.00 1 d . . .
C(12) C 0.5000 0.7802(10) 0.8126(2) 0.111(2) Uani 1.00 2 d S . .
H(1) H 0.4467 0.1653 0.5637 0.095 Uiso 1.00 1 c R . .
H(2) H 0.4448 0.0509 0.6220 0.096 Uiso 1.00 1 c R . .
H(3) H 0.3551 0.2025 0.6148 0.091 Uiso 1.00 1 c R . .
H(4) H 0.3944 0.3522 0.6169 0.105 Uiso 1.00 1 c R . .
H(5) H 0.2841 0.3579 0.6458 0.140 Uiso 1.00 1 c R . .
H(6) H 0.2011 0.4650 0.7002 0.178 Uiso 1.00 1 c R . .

loop_
_atom_site_aniso_label
_atom_site_aniso_U_11
_atom_site_aniso_U_22
_atom_site_aniso_U_33
_atom_site_aniso_U_12
_atom_site_aniso_U_13
_atom_site_aniso_U_23
Ni(1) 0.0400(3) 0.0625(4) 0.0414(3) 0.0000 0.0000 0.0070(3)
S(1) 0.0418(5) 0.0908(10) 0.1540(15) 0.0000 0.0000 -0.0433(10)
S(2) 0.0448(3) 0.0649(5) 0.0788(5) 0.0063(3) -0.0035(3) -0.0147(4)
S(3) 0.0444(3) 0.0683(5) 0.0540(4) 0.0016(3) -0.0064(3) -0.0060(3)
O(1) 0.105(2) 0.065(2) 0.0496(16) 0.0000 0.0000 -0.0090(15)
O(2) 0.0840(16) 0.0688(15) 0.0660(13) 0.0003(13) -0.0154(11) 0.0070(12)
N(1) 0.079(3) 0.037(2) 0.048(2) 0.0000 0.0000 0.0000
C(1) 0.051(2) 0.060(2) 0.082(2) 0.0000 0.0000 -0.008(2)
C(2) 0.0427(13) 0.0568(16) 0.0469(13) 0.0028(12) 0.0010(10) 0.0083(12)
C(3) 0.133(3) 0.069(2) 0.0471(18) -0.005(2) -0.017(2) 0.0046(17)
C(4) 0.117(3) 0.070(2) 0.067(2) -0.014(2) -0.038(2) 0.008(2)
C(5) 0.071(2) 0.052(2) 0.121(3) -0.0067(17) -0.012(2) 0.0031(18)
C(6) 0.089(3) 0.085(3) 0.176(5) -0.001(2) -0.039(3) 0.016(3)
C(7) 0.085(3) 0.087(3) 0.274(10) 0.008(2) -0.035(3) 0.008(4)
C(8) 0.064(3) 0.039(3) 0.042(2) 0.0000 0.0000 0.0000
C(9) 0.080(4) 0.045(3) 0.099(5) -0.001(3) -0.036(4) -0.007(3)
C(10) 0.125(9) 0.045(5) 0.036(4) 0.0000 0.0000 -0.008(3)
C(11) 0.098(2) 0.119(3) 0.086(2) -0.012(2) -0.017(2) -0.001(2)
C(12) 0.116(5) 0.161(7) 0.055(3) 0.0000 0.0000 -0.014(3)

loop_
_atom_type_symbol
_atom_type_description
_atom_type_scat_dispersion_real
_atom_type_scat_dispersion_imag
_atom_type_scat_source
C C 0.003 0.002
;
International Tables for Crystallography
(1992, Vol. C, Tables 4.2.6.8 and 6.1.1.4)
;
H H 0.000 0.000
;
International Tables for Crystallography
(1992, Vol. C, Table 6.1.1.4)
;
O O 0.011 0.006
;
International Tables for Crystallography
(1992, Vol. C, Tables 4.2.6.8 and 6.1.1.4)
;
N N 0.006 0.003
;
International Tables for Crystallography
(1992, Vol. C, Tables 4.2.6.8 and 6.1.1.4)
;
S S 0.125 0.123
;
International Tables for Crystallography
(1992, Vol. C, Tables 4.2.6.8 and 6.1.1.4)
;
Ni Ni 0.339 1.112
;
International Tables for Crystallography
(1992, Vol. C, Tables 4.2.6.8 and 6.1.1.4)
;

loop_
_geom_angle_atom_site_label_1
_geom_angle_atom_site_label_2
_geom_angle_atom_site_label_3
_geom_angle
_geom_angle_publ_flag
_geom_angle_site_symmetry_1
_geom_angle_site_symmetry_2
_geom_angle_site_symmetry_3
S(3) Ni(1) S(3) 86.36(2) yes . . 2_655
S(3) Ni(1) S(3) 180.00(3) yes . . 5_666
S(3) Ni(1) S(3) 93.64(2) yes . . 6_566
S(3) Ni(1) S(3) 93.64(2) yes 2_655 . 5_666
S(3) Ni(1) S(3) 180.00(3) yes 2_655 . 6_566
S(3) Ni(1) S(3) 86.36(2) yes 5_666 . 6_566
C(1) S(2) C(2) 97.17(16) yes . . .
Ni(1) S(3) C(2) 101.57(9) yes . . .
C(3) O(1) C(3) 111.6(3) yes . . 2_655
C(4) O(2) C(5) 118.2(3) yes . . .
S(1) C(1) S(2) 123.25(12) yes . . .
S(1) C(1) S(2) 123.25(12) yes . . 6_566
S(2) C(1) S(2) 113.5(2) yes . . 6_566
S(2) C(2) S(3) 122.33(16) yes . . .
S(2) C(2) C(2) 116.1(2) yes . . 6_566
S(3) C(2) C(2) 121.6(2) yes . . 6_566
O(1) C(3) C(4) 109.7(3) yes . . .
O(2) C(4) C(3) 109.2(3) yes . . .
O(2) C(5) C(5) 115.6(3) yes . . 8_556
O(2) C(5) C(6) 124.4(4) yes . . .
C(5) C(5) C(6) 120.0(4) yes 8_556 . .
C(5) C(6) C(7) 118.7(5) yes . . .
C(6) C(7) C(7) 121.3(5) yes . . 8_556
N(1) C(8) C(9) 109.4(3) yes . . .
N(1) C(8) C(9) 109.4(3) yes . . 2_655
N(1) C(8) C(9) 109.4(3) yes . . 7_656
N(1) C(8) C(9) 109.4(3) yes . . 8_556
N(1) C(8) C(10) 108.1(4) yes . . .
N(1) C(8) C(10) 108.1(4) yes . . 7_656
C(9) C(8) C(9) 106.2(4) yes . . 2_655
C(9) C(8) C(9) 141.2(5) yes . . 7_656
C(9) C(8) C(9) 60.0(4) yes . . 8_556
C(9) C(8) C(10) 54.7(3) yes . . .
C(9) C(8) C(10) 111.8(3) yes . . 7_656
C(9) C(8) C(9) 60.0(4) yes 2_655 . 7_656
C(9) C(8) C(9) 141.2(5) yes 2_655 . 8_556
C(9) C(8) C(10) 54.7(3) yes 2_655 . .
C(9) C(8) C(10) 111.8(3) yes 2_655 . 7_656
C(9) C(8) C(9) 106.2(4) yes 7_656 . 8_556
C(9) C(8) C(10) 111.8(3) yes 7_656 . .
C(9) C(8) C(10) 54.7(3) yes 7_656 . 7_656
C(9) C(8) C(10) 111.8(3) yes 8_556 . .
C(9) C(8) C(10) 54.7(3) yes 8_556 . 7_656
C(10) C(8) C(10) 143.8(6) yes . . 7_656
C(8) C(9) C(9) 60.0(4) yes . . 8_556
C(8) C(9) C(10) 60.1(4) yes . . .
C(8) C(9) C(11) 108.6(4) yes . . .
C(9) C(9) C(10) 117.0(6) yes 8_556 . .
C(9) C(9) C(11) 88.5(4) yes 8_556 . .
C(10) C(9) C(11) 93.0(5) yes . . .
C(8) C(10) C(9) 65.2(4) yes . . .
C(8) C(10) C(9) 65.2(4) yes . . 2_655
C(8) C(10) C(12) 107.8(5) yes . . .
C(9) C(10) C(9) 125.8(7) yes . . 2_655
C(9) C(10) C(12) 87.6(4) yes . . .
C(9) C(10) C(12) 87.6(4) yes 2_655 . .
C(9) C(11) C(11) 91.5(4) yes . . 8_556
C(9) C(11) C(12) 89.2(5) yes . . .
C(11) C(11) C(12) 118.4(4) yes 8_556 . .
C(10) C(12) C(11) 90.1(4) yes . . .
C(10) C(12) C(11) 90.1(4) yes . . 2_655
C(11) C(12) C(11) 123.2(4) yes . . 2_655
O(1) C(3) H(1) 107(2) no . . .
O(1) C(3) H(2) 109(2) no . . .
C(4) C(3) H(1) 106(2) no . . .
C(4) C(3) H(2) 114(2) no . . .
H(1) C(3) H(2) 110(3) no . . .
O(2) C(4) H(3) 106(2) no . . .
O(2) C(4) H(4) 108(2) no . . .
C(3) C(4) H(3) 112(2) no . . .
C(3) C(4) H(4) 111(2) no . . .
H(3) C(4) H(4) 111(3) no . . .
C(5) C(6) H(5) 120.4 no . . .
C(7) C(6) H(5) 120.9 no . . .
C(6) C(7) H(6) 120.1 no . . .
C(7) C(7) H(6) 118.6 no 8_556 . .

loop_
_geom_bond_atom_site_label_1
_geom_bond_atom_site_label_2
_geom_bond_distance
_geom_bond_publ_flag
_geom_bond_site_symmetry_1
_geom_bond_site_symmetry_2
Ni(1) S(3) 2.1677(7) yes . .
Ni(1) S(3) 2.1677(7) yes . 2_655
Ni(1) S(3) 2.1677(7) yes . 5_666
Ni(1) S(3) 2.1677(7) yes . 6_566
S(1) C(1) 1.646(4) yes . .
S(2) C(1) 1.731(2) yes . .
S(2) C(2) 1.744(2) yes . .
S(3) C(2) 1.716(2) yes . .
O(1) C(3) 1.427(5) yes . .
O(1) C(3) 1.427(5) yes . 2_655
O(2) C(4) 1.447(4) yes . .
O(2) C(5) 1.371(4) yes . .
N(1) C(8) 1.513(7) yes . .
C(2) C(2) 1.362(4) yes . 6_566
C(3) C(4) 1.461(7) yes . .
C(5) C(5) 1.404(6) yes . 8_556
C(5) C(6) 1.397(6) yes . .
C(6) C(7) 1.410(7) yes . .
C(7) C(7) 1.336(9) yes . 8_556
C(8) C(9) 1.563(7) yes . .
C(8) C(9) 1.563(7) yes . 2_655
C(8) C(9) 1.563(7) yes . 7_656
C(8) C(9) 1.563(7) yes . 8_556
C(8) C(10) 1.493(8) yes . .
C(8) C(10) 1.493(8) yes . 7_656
C(9) C(9) 1.563(11) yes . 8_556
C(9) C(10) 1.405(8) yes . .
C(9) C(11) 1.780(8) yes . .
C(10) C(12) 1.835(12) yes . .
C(11) C(11) 1.469(6) yes . 8_556
C(11) C(12) 1.423(5) yes . .
C(3) H(1) 1.04(4) no . .
C(3) H(2) 1.01(4) no . .
C(4) H(3) 0.89(4) no . .
C(4) H(4) 1.06(4) no . .
C(6) H(5) 0.950 no . .
C(7) H(6) 0.950 no . .

loop_
_geom_contact_atom_site_label_1
_geom_contact_atom_site_label_2
_geom_contact_distance
_geom_contact_publ_flag
_geom_contact_site_symmetry_1
_geom_contact_site_symmetry_2
S(2) S(2) 3.4013(12) ? . 13_566
O(1) N(1) 2.930(3) ? . .
O(1) C(10) 3.436(9) ? . 7_656
O(2) N(1) 3.020(3) ? . .
O(2) C(9) 3.459(7) ? . 7_656
N(1) O(1) 2.930(3) ? . .
N(1) O(1) 2.930(3) ? . 7_656
N(1) O(2) 3.020(3) ? . .
N(1) O(2) 3.020(3) ? . 2_655
N(1) O(2) 3.020(3) ? . 7_656
N(1) O(2) 3.020(3) ? . 8_556
C(5) C(9) 3.504(8) ? . 7_656
C(9) O(2) 3.459(7) ? . 7_656
C(9) C(5) 3.504(8) ? . 7_656
C(10) O(1) 3.436(9) ? . 7_656
Ni(1) H(1) 3.55(3) ? . .
Ni(1) H(1) 3.55(3) ? . 2_655
Ni(1) H(1) 3.55(3) ? . 5_666
Ni(1) H(1) 3.55(3) ? . 6_566
S(1) H(1) 3.25(3) ? . 10_555
S(1) H(1) 3.25(3) ? . 13_556
S(1) H(3) 3.22(4) ? . 10_555
S(1) H(3) 3.22(4) ? . 13_556
S(2) H(5) 3.392 ? . .
S(2) H(5) 3.567 ? . 10_555
S(3) H(1) 3.01(4) ? . 6_566
S(3) H(4) 3.19(4) ? . .
O(2) H(6) 3.066 ? . 10_545
C(2) H(1) 3.60(3) ? . 6_566
C(2) H(4) 2.99(4) ? . .
C(2) H(4) 3.23(4) ? . 6_566
C(4) H(6) 3.567 ? . 10_545
C(5) H(6) 3.124 ? . 10_545
C(5) H(6) 3.594 ? . 15_546
C(6) H(6) 3.597 ? . 10_545
C(9) H(4) 3.23(4) ? . 7_656
C(10) H(4) 3.45(4) ? . 7_656
C(10) H(4) 3.45(4) ? . 8_556
C(11) H(2) 3.27(4) ? . 7_666
C(11) H(6) 3.521 ? . 16_556
C(12) H(2) 3.11(4) ? . 7_666
C(12) H(2) 3.11(4) ? . 8_566
H(1) Ni(1) 3.55(3) ? . .
H(1) S(1) 3.25(3) ? . 10_545
H(1) S(3) 3.01(4) ? . 6_566
H(1) C(2) 3.60(3) ? . 6_566
H(2) C(11) 3.27(4) ? . 7_646
H(2) C(12) 3.11(4) ? . 7_646
H(3) S(1) 3.22(4) ? . 10_545
H(3) H(6) 3.136 ? . 10_545
H(4) S(3) 3.19(4) ? . .
H(4) C(2) 2.99(4) ? . .
H(4) C(2) 3.23(4) ? . 6_566
H(4) C(9) 3.23(4) ? . 7_656
H(4) C(10) 3.45(4) ? . 7_656
H(5) S(2) 3.392 ? . .
H(5) S(2) 3.567 ? . 10_545
H(6) O(2) 3.066 ? . 10_555
H(6) C(4) 3.567 ? . 10_555
H(6) C(5) 3.124 ? . 10_555
H(6) C(5) 3.594 ? . 15_556
H(6) C(6) 3.597 ? . 10_555
H(6) C(11) 3.521 ? . 16_446
H(6) H(3) 3.136 ? . 10_555

loop_
_geom_torsion_atom_site_label_1
_geom_torsion_atom_site_label_2
_geom_torsion_atom_site_label_3
_geom_torsion_atom_site_label_4
_geom_torsion
_geom_torsion_publ_flag
_geom_torsion_site_symmetry_1
_geom_torsion_site_symmetry_2
_geom_torsion_site_symmetry_3
_geom_torsion_site_symmetry_4
S(3) Ni(1) S(3) C(2) 179.78(10) ? . . 2_655 2_655
S(3) Ni(1) S(3) C(2) -179.78(10) ? 2_655 . . .
S(3) Ni(1) S(3) C(2) 0.22(10) ? . . 6_566 6_566
S(3) Ni(1) S(3) C(2) 0.22(10) ? 6_566 . . .
S(3) Ni(1) S(3) C(2) -0.22(10) ? 2_655 . 5_666 5_666
S(3) Ni(1) S(3) C(2) -0.22(10) ? 5_666 . 2_655 2_655
S(3) Ni(1) S(3) C(2) -179.78(10) ? 5_666 . 6_566 6_566
S(3) Ni(1) S(3) C(2) 179.78(10) ? 6_566 . 5_666 5_666
C(1) S(2) C(2) S(3) 178.93(16) ? . . . .
C(1) S(2) C(2) C(2) -1.6(2) ? . . . 6_566
C(2) S(2) C(1) S(1) -179.55(9) ? . . . .
C(2) S(2) C(1) S(2) 0.45(10) ? . . . 6_566
Ni(1) S(3) C(2) S(2) 178.68(15) ? . . . .
Ni(1) S(3) C(2) C(2) -0.8(2) ? . . . 6_566
C(3) O(1) C(3) C(4) 174.2(3) ? . . 2_655 2_655
C(3) O(1) C(3) C(4) -174.2(3) ? 2_655 . . .
C(4) O(2) C(5) C(6) 4.1(5) ? . . . .
C(4) O(2) C(5) C(5) -175.0(3) ? . . . 8_556
C(5) O(2) C(4) C(3) -175.3(3) ? . . . .
S(2) C(2) C(2) S(2) 2.1(3) ? . . 6_566 6_566
S(2) C(2) C(2) S(3) -178.36(15) ? . . 6_566 6_566
S(3) C(2) C(2) S(2) -178.36(15) ? . . 6_566 6_566
S(3) C(2) C(2) S(3) 1.2(3) ? . . 6_566 6_566
O(1) C(3) C(4) O(2) -64.9(4) ? . . . .
O(2) C(5) C(5) C(6) 179.2(3) ? . . 8_556 8_556
O(2) C(5) C(6) C(7) -178.7(3) ? . . . .
C(5) C(5) C(6) C(7) 0.4(6) ? 8_556 . . .
C(6) C(5) C(5) O(2) -179.2(3) ? . . 8_556 8_556
C(5) C(6) C(7) C(7) -0.4(7) ? . . . 8_556
N(1) C(8) C(9) C(10) -98.9(4) ? . . . .
N(1) C(8) C(9) C(11) 178.6(3) ? . . . .
N(1) C(8) C(9) C(9) 101.7(3) ? . . . 8_556
N(1) C(8) C(9) C(11) -178.6(3) ? . . 2_655 2_655
N(1) C(8) C(9) C(10) 98.9(4) ? . . 2_655 .
N(1) C(8) C(9) C(10) -98.9(4) ? . . 7_656 7_656
N(1) C(8) C(9) C(11) 178.6(3) ? . . 7_656 7_656
N(1) C(8) C(9) C(11) -178.6(3) ? . . 8_556 8_556
N(1) C(8) C(9) C(9) -101.7(3) ? . . 8_556 .
N(1) C(8) C(10) C(9) 101.4(3) ? . . . .
N(1) C(8) C(10) C(9) -101.4(3) ? . . . 2_655
N(1) C(8) C(10) C(9) 101.4(3) ? . . 7_656 7_656
C(9) C(8) C(9) C(11) 63.4(5) ? . . 2_655 2_655
C(9) C(8) C(9) C(10) -19.1(5) ? . . 2_655 .
C(9) C(8) C(9) C(10) 19.1(5) ? 2_655 . . .
C(9) C(8) C(9) C(11) -63.4(5) ? 2_655 . . .
C(9) C(8) C(9) C(9) -140.3(5) ? 2_655 . . 8_556
C(9) C(8) C(9) C(10) 81.1(7) ? . . 7_656 7_656
C(9) C(8) C(9) C(11) -1.4(8) ? . . 7_656 7_656
C(9) C(8) C(9) C(10) 81.1(7) ? 7_656 . . .
C(9) C(8) C(9) C(11) -1.4(8) ? 7_656 . . .
C(9) C(8) C(9) C(9) -78.3(7) ? 7_656 . . 8_556
C(9) C(8) C(9) C(11) -76.9(4) ? . . 8_556 8_556
C(9) C(8) C(9) C(10) 159.4(6) ? 8_556 . . .
C(9) C(8) C(9) C(11) 76.9(4) ? 8_556 . . .
C(9) C(8) C(10) C(12) 78.6(3) ? . . . .
C(9) C(8) C(10) C(9) 157.3(6) ? . . . 2_655
C(10) C(8) C(9) C(11) -82.5(5) ? . . . .
C(10) C(8) C(9) C(9) -159.4(6) ? . . . 8_556
C(9) C(8) C(10) C(9) -138.1(5) ? . . 7_656 7_656
C(9) C(8) C(10) C(12) -59.5(3) ? . . 7_656 7_656
C(10) C(8) C(9) C(10) 141.4(6) ? 7_656 . . .
C(10) C(8) C(9) C(11) 58.9(6) ? 7_656 . . .
C(10) C(8) C(9) C(9) -18.0(5) ? 7_656 . . 8_556
C(9) C(8) C(9) C(10) 159.4(6) ? 2_655 . 7_656 7_656
C(9) C(8) C(9) C(11) 76.9(4) ? 2_655 . 7_656 7_656
C(9) C(8) C(9) C(11) -76.9(4) ? 7_656 . 2_655 2_655
C(9) C(8) C(9) C(10) -159.4(6) ? 7_656 . 2_655 .
C(9) C(8) C(9) C(11) 1.4(8) ? 2_655 . 8_556 8_556
C(9) C(8) C(9) C(9) 78.3(6) ? 2_655 . 8_556 .
C(9) C(8) C(9) C(11) 1.4(8) ? 8_556 . 2_655 2_655
C(9) C(8) C(9) C(10) -81.1(7) ? 8_556 . 2_655 .
C(9) C(8) C(10) C(9) -157.3(6) ? 2_655 . . .
C(9) C(8) C(10) C(12) -78.6(3) ? 2_655 . . .
C(10) C(8) C(9) C(11) 82.5(5) ? . . 2_655 2_655
C(9) C(8) C(10) C(9) -19.1(5) ? 2_655 . 7_656 7_656
C(9) C(8) C(10) C(12) 59.5(3) ? 2_655 . 7_656 7_656
C(10) C(8) C(9) C(11) -58.9(6) ? 7_656 . 2_655 2_655
C(10) C(8) C(9) C(10) -141.4(6) ? 7_656 . 2_655 .
C(9) C(8) C(9) C(11) 63.4(5) ? 7_656 . 8_556 8_556
C(9) C(8) C(9) C(9) 140.3(5) ? 7_656 . 8_556 .
C(9) C(8) C(9) C(10) 19.1(5) ? 8_556 . 7_656 7_656
C(9) C(8) C(9) C(11) -63.4(5) ? 8_556 . 7_656 7_656
C(9) C(8) C(10) C(9) -138.1(5) ? 7_656 . . .
C(9) C(8) C(10) C(12) -59.5(3) ? 7_656 . . .
C(9) C(8) C(10) C(9) 19.1(5) ? 7_656 . . 2_655
C(10) C(8) C(9) C(10) 141.4(6) ? . . 7_656 7_656
C(10) C(8) C(9) C(11) 58.9(6) ? . . 7_656 7_656
C(9) C(8) C(10) C(12) 78.6(3) ? 7_656 . 7_656 7_656
C(10) C(8) C(9) C(11) -82.5(5) ? 7_656 . 7_656 7_656
C(9) C(8) C(10) C(9) -19.1(5) ? 8_556 . . .
C(9) C(8) C(10) C(12) 59.5(3) ? 8_556 . . .
C(9) C(8) C(10) C(9) 138.1(5) ? 8_556 . . 2_655
C(10) C(8) C(9) C(11) -58.9(6) ? . . 8_556 8_556
C(10) C(8) C(9) C(9) 18.0(5) ? . . 8_556 .
C(9) C(8) C(10) C(9) -157.3(6) ? 8_556 . 7_656 7_656
C(9) C(8) C(10) C(12) -78.6(3) ? 8_556 . 7_656 7_656
C(10) C(8) C(9) C(11) 82.5(5) ? 7_656 . 8_556 8_556
C(10) C(8) C(9) C(9) 159.4(6) ? 7_656 . 8_556 .
C(10) C(8) C(10) C(9) -78.6(3) ? . . 7_656 7_656
C(10) C(8) C(10) C(9) -78.6(3) ? 7_656 . . .
C(10) C(8) C(10) C(9) 78.6(3) ? 7_656 . . 2_655
C(8) C(9) C(9) C(11) 112.6(4) ? . . 8_556 8_556
C(8) C(9) C(10) C(12) -110.9(4) ? . . . .
C(8) C(9) C(10) C(9) -25.6(7) ? . . . 2_655
C(8) C(9) C(11) C(12) 60.8(4) ? . . . .
C(8) C(9) C(11) C(11) -57.5(4) ? . . . 8_556
C(9) C(9) C(10) C(8) 20.0(6) ? 8_556 . . .
C(9) C(9) C(10) C(12) -90.9(5) ? 8_556 . . .
C(9) C(9) C(10) C(9) -5.6(11) ? 8_556 . . 2_655
C(10) C(9) C(9) C(8) -20.0(6) ? . . 8_556 .
C(10) C(9) C(9) C(11) 92.6(6) ? . . 8_556 8_556
C(9) C(9) C(11) C(12) 118.4(4) ? 8_556 . . .
C(11) C(9) C(9) C(8) -112.6(4) ? . . 8_556 .
C(10) C(9) C(11) C(12) 1.4(5) ? . . . .
C(10) C(9) C(11) C(11) -117.0(5) ? . . . 8_556
C(11) C(9) C(10) C(8) 109.8(4) ? . . . .
C(11) C(9) C(10) C(12) -1.1(4) ? . . . .
C(11) C(9) C(10) C(9) 84.2(8) ? . . . 2_655
C(8) C(10) C(12) C(11) -61.6(2) ? . . . .
C(8) C(10) C(12) C(11) 61.6(2) ? . . . 2_655
C(9) C(10) C(12) C(11) 1.4(5) ? . . . .
C(9) C(10) C(12) C(11) 124.6(5) ? . . . 2_655
C(9) C(10) C(12) C(11) -124.6(5) ? 2_655 . . .
C(9) C(10) C(12) C(11) -1.4(5) ? 2_655 . . 2_655
C(9) C(11) C(12) C(10) -1.1(3) ? . . . .
C(9) C(11) C(12) C(11) -91.3(7) ? . . . 2_655
C(11) C(11) C(12) C(10) 90.2(5) ? 8_556 . . .
C(11) C(11) C(12) C(11) 0.0(10) ? 8_556 . . 2_655
C(12) C(11) C(11) C(9) -89.9(6) ? . . 8_556 8_556
